data_4301769
loop_
_publ_author_name
'Annie Castonguay'
'Andr\'e L. Beauchamp'
'Davit Zargarian'

_publ_contact_author_address
;
      Universit\'e de Montr\'eal
      D\'epartement de Chimie
      Montr\'eal, Qu\'ebec
      Canada, H3C 3J7
;
_publ_contact_author_email a.castonguay.umontreal.ca
_publ_contact_author_fax '+1 514 343 7586'
_publ_contact_author_name 'Annie Castonguay'
_publ_contact_author_phone '+1 514 343 6111 3936'
_publ_section_title
;
New Derivatives of PCP-Type Pincer Complexes of Nickel
;
_journal_name_full 'Inorganic Chemistry'
_journal_page_first 3177
_journal_page_last 3184
_journal_paper_doi 10.1021/ic801641u
_journal_volume 48
_journal_year 2009
_chemical_compound_source 'Synthesized by the authors. See text'
_chemical_formula_moiety 'C23 H42 Ni P2'
_chemical_formula_sum 'C23 H42 Ni P2'
_chemical_formula_weight 439.22
_chemical_name_systematic
;
?
;
_space_group_IT_number 14
_symmetry_cell_setting monoclinic
_symmetry_space_group_name_Hall '-P 2yn'
_symmetry_space_group_name_H-M 'P 1 21/n 1'
_atom_sites_solution_hydrogens geom
_atom_sites_solution_primary direct
_atom_sites_solution_secondary difmap
_audit_creation_method SHELXL-97
_cell_angle_alpha 90.00
_cell_angle_beta 97.936(4)
_cell_angle_gamma 90.00
_cell_formula_units_Z 4
_cell_length_a 10.1898(9)
_cell_length_b 12.5298(12)
_cell_length_c 19.3011(16)
_cell_measurement_reflns_used 10930
_cell_measurement_temperature 220(2)
_cell_measurement_theta_max 71.93
_cell_measurement_theta_min 3.53
_cell_volume 2440.7(4)
_computing_cell_refinement 'SMART (Bruker, 1999)'
_computing_data_collection 'SMART (Bruker, 1999)'
_computing_data_reduction 'SAINT (Bruker, 1999)'
_computing_molecular_graphics 'SHELXTL (Bruker, 1997)'
_computing_publication_material 'UdMX (Maris, 2004)'
_computing_structure_refinement 'SHELXL97 (Sheldrick, 1997)'
_computing_structure_solution 'SHELXS97 (Sheldrick, 1997)'
_diffrn_ambient_temperature 220(2)
_diffrn_detector_area_resol_mean 5.5
_diffrn_measured_fraction_theta_full 0.996
_diffrn_measured_fraction_theta_max 0.996
_diffrn_measurement_device_type 'Bruker Smart 2000'
_diffrn_measurement_method \w
_diffrn_radiation_monochromator graphite
_diffrn_radiation_source 'X-ray Sealed Tube'
_diffrn_radiation_type CuK\a
_diffrn_radiation_wavelength 1.54178
_diffrn_reflns_av_R_equivalents 0.054
_diffrn_reflns_av_sigmaI/netI 0.0385
_diffrn_reflns_limit_h_max 12
_diffrn_reflns_limit_h_min -12
_diffrn_reflns_limit_k_max 13
_diffrn_reflns_limit_k_min -15
_diffrn_reflns_limit_l_max 23
_diffrn_reflns_limit_l_min -23
_diffrn_reflns_number 29633
_diffrn_reflns_theta_full 72.00
_diffrn_reflns_theta_max 72.00
_diffrn_reflns_theta_min 4.22
_diffrn_standards_decay_% -0.58
_diffrn_standards_number 107
_exptl_absorpt_coefficient_mu 2.395
_exptl_absorpt_correction_T_max 0.787
_exptl_absorpt_correction_T_min 0.520
_exptl_absorpt_correction_type multi-scan
_exptl_absorpt_process_details 'Sadabs (Sheldrick,1996)'
_exptl_crystal_colour yellow
_exptl_crystal_density_diffrn 1.195
_exptl_crystal_density_method 'not measured'
_exptl_crystal_description block
_exptl_crystal_F_000 952
_exptl_crystal_size_max 0.33
_exptl_crystal_size_mid 0.25
_exptl_crystal_size_min 0.10
_refine_diff_density_max 0.542
_refine_diff_density_min -0.568
_refine_diff_density_rms 0.086
_refine_ls_extinction_method none
_refine_ls_goodness_of_fit_ref 1.023
_refine_ls_hydrogen_treatment constr
_refine_ls_matrix_type full
_refine_ls_number_parameters 243
_refine_ls_number_reflns 4785
_refine_ls_number_restraints 0
_refine_ls_restrained_S_all 1.023
_refine_ls_R_factor_all 0.0549
_refine_ls_R_factor_gt 0.0486
_refine_ls_shift/su_max 0.000
_refine_ls_shift/su_mean 0.000
_refine_ls_structure_factor_coef Fsqd
_refine_ls_weighting_details 'calc w=1/[\s^2^(Fo^2^)+(0.0971P)^2^+0.0000P] where P=(Fo^2^+2Fc^2^)/3'
_refine_ls_weighting_scheme calc
_refine_ls_wR_factor_gt 0.1264
_refine_ls_wR_factor_ref 0.1317
_reflns_number_gt 4030
_reflns_number_total 4785
_reflns_threshold_expression I>2\s(I)
_cod_data_source_file ic801641u_si_002_5.cif
_cod_data_source_block cast35
_cod_depositor_comments
;
The following automatic conversions were performed:
'_symmetry_cell_setting' value 'Monoclinic' changed to 'monoclinic'
according to '/home/saulius/struct/CIF-dictionaries/cif_core.dic'
dictionary named 'cif_core.dic' version 2.4.1 from
2010-06-29.

'_geom_bond_publ_flag' value 'Y' changed to 'y' according to
'/home/saulius/struct/CIF-dictionaries/cif_core.dic' dictionary named
'cif_core.dic' version 2.4.1 from 2010-06-29 (28
times).

'_geom_angle_publ_flag' value 'Y' changed to 'y' according to
'/home/saulius/struct/CIF-dictionaries/cif_core.dic' dictionary named
'cif_core.dic' version 2.4.1 from 2010-06-29 (45
times).

'_geom_torsion_publ_flag' value 'Y' changed to 'y' according to
'/home/saulius/struct/CIF-dictionaries/cif_core.dic' dictionary named
'cif_core.dic' version 2.4.1 from 2010-06-29 (64 times).

Automatic conversion script
Id: cif_fix_enum 1527 2010-12-29 10:47:43Z saulius 
;
_cod_original_sg_symbol_H-M 'P 21/n'
_cod_database_code 4301769

loop_
_symmetry_equiv_pos_as_xyz
'x, y, z'
'-x+1/2, y+1/2, -z+1/2'
'-x, -y, -z'
'x-1/2, -y-1/2, z-1/2'

loop_
_atom_site_label
_atom_site_type_symbol
_atom_site_fract_x
_atom_site_fract_y
_atom_site_fract_z
_atom_site_U_iso_or_equiv
_atom_site_adp_type
_atom_site_occupancy
_atom_site_symmetry_multiplicity
_atom_site_calc_flag
_atom_site_refinement_flags
_atom_site_disorder_assembly
_atom_site_disorder_group
Ni Ni 0.87074(3) 0.26926(3) 0.086085(16) 0.02953(13) Uani 1 1 d . . .
P1 P 0.70127(5) 0.21677(4) 0.01567(3) 0.03477(15) Uani 1 1 d . . .
P2 P 1.05843(5) 0.31699(4) 0.14178(3) 0.03454(15) Uani 1 1 d . . .
C1 C 0.7640(3) 0.1643(3) -0.06220(13) 0.0621(7) Uani 1 1 d . . .
H1A H 0.7228 0.0954 -0.0758 0.074 Uiso 1 1 calc R . .
H1B H 0.7446 0.2140 -0.1015 0.074 Uiso 1 1 calc R . .
C2 C 0.9118(3) 0.1516(3) -0.04247(14) 0.0665(8) Uani 1 1 d . . .
H2A H 0.9299 0.0818 -0.0202 0.080 Uiso 1 1 calc R . .
H2B H 0.9541 0.1531 -0.0851 0.080 Uiso 1 1 calc R . .
C3 C 0.9716(2) 0.2370(2) 0.00635(12) 0.0449(5) Uani 1 1 d . . .
H3 H 0.9574 0.3022 -0.0227 0.054 Uiso 1 1 calc R . .
C4 C 1.1203(2) 0.2326(2) 0.02337(14) 0.0588(7) Uani 1 1 d . . .
H4A H 1.1463 0.1610 0.0406 0.071 Uiso 1 1 calc R . .
H4B H 1.1595 0.2445 -0.0196 0.071 Uiso 1 1 calc R . .
C5 C 1.1749(2) 0.3131(2) 0.07686(13) 0.0534(6) Uani 1 1 d . . .
H5A H 1.1810 0.3833 0.0552 0.064 Uiso 1 1 calc R . .
H5B H 1.2634 0.2919 0.0990 0.064 Uiso 1 1 calc R . .
C6 C 0.5803(2) 0.32081(19) -0.01768(12) 0.0469(5) Uani 1 1 d . . .
H6 H 0.5366 0.3446 0.0224 0.056 Uiso 1 1 calc R . .
C61 C 0.4707(3) 0.2835(2) -0.07462(15) 0.0667(8) Uani 1 1 d . . .
H61A H 0.4088 0.3415 -0.0869 0.100 Uiso 1 1 calc R . .
H61B H 0.4244 0.2235 -0.0575 0.100 Uiso 1 1 calc R . .
H61C H 0.5094 0.2619 -0.1156 0.100 Uiso 1 1 calc R . .
C62 C 0.6532(3) 0.4176(2) -0.04203(16) 0.0694(8) Uani 1 1 d . . .
H62A H 0.6936 0.3985 -0.0830 0.104 Uiso 1 1 calc R . .
H62B H 0.7214 0.4403 -0.0048 0.104 Uiso 1 1 calc R . .
H62C H 0.5908 0.4755 -0.0537 0.104 Uiso 1 1 calc R . .
C7 C 0.6017(2) 0.10556(18) 0.04341(12) 0.0462(5) Uani 1 1 d . . .
H7 H 0.5520 0.0737 0.0007 0.055 Uiso 1 1 calc R . .
C71 C 0.6947(3) 0.0205(2) 0.07839(16) 0.0703(9) Uani 1 1 d . . .
H71A H 0.7494 0.0509 0.1187 0.105 Uiso 1 1 calc R . .
H71B H 0.7509 -0.0057 0.0454 0.105 Uiso 1 1 calc R . .
H71C H 0.6432 -0.0381 0.0934 0.105 Uiso 1 1 calc R . .
C72 C 0.5012(2) 0.1405(2) 0.09027(14) 0.0598(7) Uani 1 1 d . . .
H72A H 0.4552 0.0784 0.1048 0.090 Uiso 1 1 calc R . .
H72B H 0.4378 0.1889 0.0647 0.090 Uiso 1 1 calc R . .
H72C H 0.5466 0.1765 0.1312 0.090 Uiso 1 1 calc R . .
C8 C 1.0768(2) 0.45315(19) 0.17792(12) 0.0468(5) Uani 1 1 d . . .
H8 H 1.1721 0.4716 0.1841 0.056 Uiso 1 1 calc R . .
C81 C 1.0270(3) 0.4663(2) 0.24831(12) 0.0582(7) Uani 1 1 d . . .
H81A H 1.0354 0.5405 0.2628 0.087 Uiso 1 1 calc R . .
H81B H 1.0792 0.4219 0.2829 0.087 Uiso 1 1 calc R . .
H81C H 0.9347 0.4450 0.2441 0.087 Uiso 1 1 calc R . .
C82 C 1.0045(3) 0.5300(2) 0.12429(15) 0.0618(7) Uani 1 1 d . . .
H82A H 0.9099 0.5169 0.1199 0.093 Uiso 1 1 calc R . .
H82B H 1.0348 0.5190 0.0794 0.093 Uiso 1 1 calc R . .
H82C H 1.0228 0.6029 0.1396 0.093 Uiso 1 1 calc R . .
C9 C 1.1295(2) 0.2287(2) 0.21423(13) 0.0487(6) Uani 1 1 d . . .
H9 H 1.0738 0.2372 0.2520 0.058 Uiso 1 1 calc R . .
C91 C 1.1200(3) 0.1116(2) 0.19226(18) 0.0713(8) Uani 1 1 d . . .
H91A H 1.1849 0.0968 0.1612 0.107 Uiso 1 1 calc R . .
H91B H 1.0319 0.0970 0.1682 0.107 Uiso 1 1 calc R . .
H91C H 1.1373 0.0666 0.2334 0.107 Uiso 1 1 calc R . .
C92 C 1.2706(3) 0.2576(3) 0.24549(16) 0.0678(8) Uani 1 1 d . . .
H92A H 1.2995 0.2110 0.2847 0.102 Uiso 1 1 calc R . .
H92B H 1.2731 0.3311 0.2614 0.102 Uiso 1 1 calc R . .
H92C H 1.3290 0.2492 0.2102 0.102 Uiso 1 1 calc R . .
C10 C 0.76860(19) 0.30532(19) 0.16079(10) 0.0370(4) Uani 1 1 d . . .
C11 C 0.7700(2) 0.2414(2) 0.22087(12) 0.0492(6) Uani 1 1 d . . .
H11 H 0.8222 0.1793 0.2254 0.059 Uiso 1 1 calc R . .
C12 C 0.6949(3) 0.2682(3) 0.27433(14) 0.0735(10) Uani 1 1 d . . .
H12 H 0.6972 0.2239 0.3138 0.088 Uiso 1 1 calc R . .
C13 C 0.6176(3) 0.3594(3) 0.26916(16) 0.0800(11) Uani 1 1 d . . .
H13 H 0.5679 0.3775 0.3050 0.096 Uiso 1 1 calc R . .
C14 C 0.6143(3) 0.4220(3) 0.21205(16) 0.0685(8) Uani 1 1 d . . .
H14 H 0.5620 0.4841 0.2082 0.082 Uiso 1 1 calc R . .
C15 C 0.6874(2) 0.3957(2) 0.15915(13) 0.0501(6) Uani 1 1 d . . .
H15 H 0.6822 0.4410 0.1200 0.060 Uiso 1 1 calc R . .

loop_
_atom_site_aniso_label
_atom_site_aniso_U_11
_atom_site_aniso_U_22
_atom_site_aniso_U_33
_atom_site_aniso_U_23
_atom_site_aniso_U_13
_atom_site_aniso_U_12
Ni 0.0276(2) 0.0352(2) 0.0256(2) -0.00240(12) 0.00300(14) -0.00271(12)
P1 0.0330(3) 0.0410(3) 0.0290(3) -0.00421(19) -0.0002(2) -0.00537(19)
P2 0.0276(3) 0.0429(3) 0.0326(3) -0.0008(2) 0.00237(19) -0.00483(19)
C1 0.0580(15) 0.088(2) 0.0399(13) -0.0248(13) 0.0060(11) -0.0096(14)
C2 0.0515(14) 0.096(2) 0.0535(15) -0.0348(15) 0.0125(12) 0.0041(14)
C3 0.0425(12) 0.0605(15) 0.0338(11) -0.0062(10) 0.0126(9) -0.0027(10)
C4 0.0422(13) 0.090(2) 0.0467(14) -0.0125(13) 0.0166(11) 0.0023(12)
C5 0.0349(11) 0.0759(17) 0.0520(14) -0.0069(12) 0.0155(10) -0.0109(11)
C6 0.0426(12) 0.0471(13) 0.0476(13) 0.0070(10) -0.0055(10) -0.0050(9)
C61 0.0561(16) 0.072(2) 0.0627(18) 0.0080(14) -0.0243(14) -0.0061(13)
C62 0.0708(18) 0.0582(17) 0.0731(18) 0.0256(14) -0.0114(15) -0.0147(14)
C7 0.0458(12) 0.0422(12) 0.0463(12) -0.0009(9) -0.0086(10) -0.0118(9)
C71 0.0734(19) 0.0410(14) 0.088(2) 0.0078(13) -0.0205(16) -0.0079(13)
C72 0.0494(14) 0.0720(18) 0.0573(15) 0.0079(13) 0.0052(12) -0.0235(13)
C8 0.0415(12) 0.0510(13) 0.0456(13) -0.0077(10) -0.0013(10) -0.0140(10)
C81 0.0589(15) 0.0650(17) 0.0488(14) -0.0186(12) 0.0001(12) -0.0079(12)
C82 0.0747(18) 0.0408(14) 0.0685(17) 0.0052(11) 0.0049(14) -0.0099(12)
C9 0.0356(12) 0.0631(16) 0.0463(13) 0.0086(11) 0.0015(10) 0.0028(10)
C91 0.0612(17) 0.0604(18) 0.090(2) 0.0223(16) 0.0009(15) 0.0097(13)
C92 0.0405(14) 0.096(2) 0.0618(18) 0.0054(15) -0.0118(12) 0.0083(13)
C10 0.0295(9) 0.0510(12) 0.0303(10) -0.0082(8) 0.0028(8) -0.0080(8)
C11 0.0387(12) 0.0741(17) 0.0340(11) 0.0027(10) 0.0019(9) -0.0139(11)
C12 0.0543(16) 0.135(3) 0.0309(13) 0.0005(15) 0.0054(12) -0.0368(18)
C13 0.0435(14) 0.139(3) 0.0609(18) -0.041(2) 0.0212(13) -0.0126(17)
C14 0.0492(14) 0.092(2) 0.0660(18) -0.0348(17) 0.0152(13) 0.0019(14)
C15 0.0383(11) 0.0620(15) 0.0503(13) -0.0170(11) 0.0074(10) -0.0008(10)

loop_
_atom_type_symbol
_atom_type_description
_atom_type_scat_dispersion_real
_atom_type_scat_dispersion_imag
_atom_type_scat_source
C C 0.0181 0.0091 'International Tables Vol C Tables 4.2.6.8 and 6.1.1.4'
H H 0.0000 0.0000 'International Tables Vol C Tables 4.2.6.8 and 6.1.1.4'
P P 0.2955 0.4335 'International Tables Vol C Tables 4.2.6.8 and 6.1.1.4'
Ni Ni -3.0029 0.5091 'International Tables Vol C Tables 4.2.6.8 and 6.1.1.4'

loop_
_geom_angle_atom_site_label_1
_geom_angle_atom_site_label_2
_geom_angle_atom_site_label_3
_geom_angle_site_symmetry_1
_geom_angle_site_symmetry_2
_geom_angle_site_symmetry_3
_geom_angle
_geom_angle_publ_flag
C10 Ni C3 . . . 177.46(10) y
C10 Ni P2 . . . 95.46(6) y
C3 Ni P2 . . . 85.68(7) y
C10 Ni P1 . . . 94.27(6) y
C3 Ni P1 . . . 84.57(7) y
P2 Ni P1 . . . 170.24(2) y
C1 P1 C7 . . . 103.57(13) y
C1 P1 C6 . . . 104.99(13) y
C7 P1 C6 . . . 105.46(10) y
C1 P1 Ni . . . 106.71(9) y
C7 P1 Ni . . . 118.27(7) y
C6 P1 Ni . . . 116.35(8) y
C5 P2 C8 . . . 103.94(12) y
C5 P2 C9 . . . 106.05(12) y
C8 P2 C9 . . . 105.01(11) y
C5 P2 Ni . . . 105.39(8) y
C8 P2 Ni . . . 118.98(8) y
C9 P2 Ni . . . 116.14(8) y
C2 C1 P1 . . . 106.22(16) y
C2 C1 H1A . . . 110.5 ?
P1 C1 H1A . . . 110.5 ?
C2 C1 H1B . . . 110.5 ?
P1 C1 H1B . . . 110.5 ?
H1A C1 H1B . . . 108.7 ?
C3 C2 C1 . . . 112.9(2) y
C3 C2 H2A . . . 109 ?
C1 C2 H2A . . . 109 ?
C3 C2 H2B . . . 109 ?
C1 C2 H2B . . . 109 ?
H2A C2 H2B . . . 107.8 ?
C2 C3 C4 . . . 114.9(2) y
C2 C3 Ni . . . 114.76(17) y
C4 C3 Ni . . . 116.53(17) y
C2 C3 H3 . . . 102.6 ?
C4 C3 H3 . . . 102.6 ?
Ni C3 H3 . . . 102.6 ?
C5 C4 C3 . . . 113.1(2) y
C5 C4 H4A . . . 109 ?
C3 C4 H4A . . . 109 ?
C5 C4 H4B . . . 109 ?
C3 C4 H4B . . . 109 ?
H4A C4 H4B . . . 107.8 ?
C4 C5 P2 . . . 105.93(16) y
C4 C5 H5A . . . 110.5 ?
P2 C5 H5A . . . 110.5 ?
C4 C5 H5B . . . 110.5 ?
P2 C5 H5B . . . 110.5 ?
H5A C5 H5B . . . 108.7 ?
C61 C6 C62 . . . 111.0(2) y
C61 C6 P1 . . . 114.91(18) y
C62 C6 P1 . . . 109.72(17) y
C61 C6 H6 . . . 106.9 ?
C62 C6 H6 . . . 106.9 ?
P1 C6 H6 . . . 106.9 ?
C6 C61 H61A . . . 109.5 ?
C6 C61 H61B . . . 109.5 ?
H61A C61 H61B . . . 109.5 ?
C6 C61 H61C . . . 109.5 ?
H61A C61 H61C . . . 109.5 ?
H61B C61 H61C . . . 109.5 ?
C6 C62 H62A . . . 109.5 ?
C6 C62 H62B . . . 109.5 ?
H62A C62 H62B . . . 109.5 ?
C6 C62 H62C . . . 109.5 ?
H62A C62 H62C . . . 109.5 ?
H62B C62 H62C . . . 109.5 ?
C71 C7 C72 . . . 111.5(2) y
C71 C7 P1 . . . 108.92(17) y
C72 C7 P1 . . . 113.41(17) y
C71 C7 H7 . . . 107.6 ?
C72 C7 H7 . . . 107.6 ?
P1 C7 H7 . . . 107.6 ?
C7 C71 H71A . . . 109.5 ?
C7 C71 H71B . . . 109.5 ?
H71A C71 H71B . . . 109.5 ?
C7 C71 H71C . . . 109.5 ?
H71A C71 H71C . . . 109.5 ?
H71B C71 H71C . . . 109.5 ?
C7 C72 H72A . . . 109.5 ?
C7 C72 H72B . . . 109.5 ?
H72A C72 H72B . . . 109.5 ?
C7 C72 H72C . . . 109.5 ?
H72A C72 H72C . . . 109.5 ?
H72B C72 H72C . . . 109.5 ?
C81 C8 C82 . . . 110.3(2) y
C81 C8 P2 . . . 114.16(17) y
C82 C8 P2 . . . 108.25(16) y
C81 C8 H8 . . . 108 ?
C82 C8 H8 . . . 108 ?
P2 C8 H8 . . . 108 ?
C8 C81 H81A . . . 109.5 ?
C8 C81 H81B . . . 109.5 ?
H81A C81 H81B . . . 109.5 ?
C8 C81 H81C . . . 109.5 ?
H81A C81 H81C . . . 109.5 ?
H81B C81 H81C . . . 109.5 ?
C8 C82 H82A . . . 109.5 ?
C8 C82 H82B . . . 109.5 ?
H82A C82 H82B . . . 109.5 ?
C8 C82 H82C . . . 109.5 ?
H82A C82 H82C . . . 109.5 ?
H82B C82 H82C . . . 109.5 ?
C92 C9 C91 . . . 111.0(2) y
C92 C9 P2 . . . 113.96(18) y
C91 C9 P2 . . . 111.20(19) y
C92 C9 H9 . . . 106.7 ?
C91 C9 H9 . . . 106.7 ?
P2 C9 H9 . . . 106.7 ?
C9 C91 H91A . . . 109.5 ?
C9 C91 H91B . . . 109.5 ?
H91A C91 H91B . . . 109.5 ?
C9 C91 H91C . . . 109.5 ?
H91A C91 H91C . . . 109.5 ?
H91B C91 H91C . . . 109.5 ?
C9 C92 H92A . . . 109.5 ?
C9 C92 H92B . . . 109.5 ?
H92A C92 H92B . . . 109.5 ?
C9 C92 H92C . . . 109.5 ?
H92A C92 H92C . . . 109.5 ?
H92B C92 H92C . . . 109.5 ?
C15 C10 C11 . . . 114.7(2) y
C15 C10 Ni . . . 123.11(17) y
C11 C10 Ni . . . 122.21(18) y
C12 C11 C10 . . . 121.5(3) y
C12 C11 H11 . . . 119.2 ?
C10 C11 H11 . . . 119.2 ?
C13 C12 C11 . . . 120.4(3) y
C13 C12 H12 . . . 119.8 ?
C11 C12 H12 . . . 119.8 ?
C14 C13 C12 . . . 119.3(3) y
C14 C13 H13 . . . 120.4 ?
C12 C13 H13 . . . 120.4 ?
C13 C14 C15 . . . 120.6(3) y
C13 C14 H14 . . . 119.7 ?
C15 C14 H14 . . . 119.7 ?
C14 C15 C10 . . . 123.5(3) y
C14 C15 H15 . . . 118.2 ?
C10 C15 H15 . . . 118.2 ?

loop_
_geom_bond_atom_site_label_1
_geom_bond_atom_site_label_2
_geom_bond_site_symmetry_1
_geom_bond_site_symmetry_2
_geom_bond_distance
_geom_bond_publ_flag
Ni C10 . . 1.944(2) y
Ni C3 . . 2.006(2) y
Ni P2 . . 2.1455(6) y
Ni P1 . . 2.1479(6) y
P1 C1 . . 1.834(2) y
P1 C7 . . 1.846(2) y
P1 C6 . . 1.848(2) y
P2 C5 . . 1.842(2) y
P2 C8 . . 1.843(2) y
P2 C9 . . 1.851(2) y
C1 C2 . . 1.510(4) y
C1 H1a . . 0.98 ?
C1 H1b . . 0.98 ?
C2 C3 . . 1.499(3) y
C2 H2a . . 0.98 ?
C2 H2b . . 0.98 ?
C3 C4 . . 1.506(3) y
C3 H3 . . 0.99 ?
C4 C5 . . 1.495(4) y
C4 H4a . . 0.98 ?
C4 H4b . . 0.98 ?
C5 H5a . . 0.98 ?
C5 H5b . . 0.98 ?
C6 C61 . . 1.527(3) y
C6 C62 . . 1.530(3) y
C6 H6 . . 0.99 ?
C61 H61a . . 0.97 ?
C61 H61b . . 0.97 ?
C61 H61c . . 0.97 ?
C62 H62a . . 0.97 ?
C62 H62b . . 0.97 ?
C62 H62c . . 0.97 ?
C7 C71 . . 1.521(3) y
C7 C72 . . 1.521(3) y
C7 H7 . . 0.99 ?
C71 H71a . . 0.97 ?
C71 H71b . . 0.97 ?
C71 H71c . . 0.97 ?
C72 H72a . . 0.97 ?
C72 H72b . . 0.97 ?
C72 H72c . . 0.97 ?
C8 C81 . . 1.523(3) y
C8 C82 . . 1.527(4) y
C8 H8 . . 0.99 ?
C81 H81a . . 0.97 ?
C81 H81b . . 0.97 ?
C81 H81c . . 0.97 ?
C82 H82a . . 0.97 ?
C82 H82b . . 0.97 ?
C82 H82c . . 0.97 ?
C9 C92 . . 1.524(3) y
C9 C91 . . 1.526(4) y
C9 H9 . . 0.99 ?
C91 H91a . . 0.97 ?
C91 H91b . . 0.97 ?
C91 H91c . . 0.97 ?
C92 H92a . . 0.97 ?
C92 H92b . . 0.97 ?
C92 H92c . . 0.97 ?
C10 C15 . . 1.401(3) y
C10 C11 . . 1.408(3) y
C11 C12 . . 1.408(4) y
C11 H11 . . 0.94 ?
C12 C13 . . 1.383(5) y
C12 H12 . . 0.94 ?
C13 C14 . . 1.350(5) y
C13 H13 . . 0.94 ?
C14 C15 . . 1.384(3) y
C14 H14 . . 0.94 ?
C15 H15 . . 0.94 ?

loop_
_geom_torsion_atom_site_label_1
_geom_torsion_atom_site_label_2
_geom_torsion_atom_site_label_3
_geom_torsion_atom_site_label_4
_geom_torsion_site_symmetry_1
_geom_torsion_site_symmetry_2
_geom_torsion_site_symmetry_3
_geom_torsion_site_symmetry_4
_geom_torsion
_geom_torsion_publ_flag
C10 Ni P1 C1 . . . . -175.50(13) y
C3 Ni P1 C1 . . . . 6.77(13) y
C10 Ni P1 C7 . . . . -59.42(12) y
C3 Ni P1 C7 . . . . 122.85(12) y
C10 Ni P1 C6 . . . . 67.75(11) y
C3 Ni P1 C6 . . . . -109.98(12) y
C10 Ni P2 C5 . . . . -170.52(12) y
C3 Ni P2 C5 . . . . 7.20(12) y
C10 Ni P2 C8 . . . . -54.54(11) y
C3 Ni P2 C8 . . . . 123.18(12) y
C10 Ni P2 C9 . . . . 72.44(12) y
C3 Ni P2 C9 . . . . -109.84(12) y
C7 P1 C1 C2 . . . . -112.1(2) y
C6 P1 C1 C2 . . . . 137.5(2) y
Ni P1 C1 C2 . . . . 13.5(2) y
P1 C1 C2 C3 . . . . -35.3(3) y
C1 C2 C3 C4 . . . . -175.7(2) y
C1 C2 C3 Ni . . . . 45.2(3) y
P2 Ni C3 C2 . . . . 152.5(2) y
P1 Ni C3 C2 . . . . -27.9(2) y
P2 Ni C3 C4 . . . . 14.0(2) y
P1 Ni C3 C4 . . . . -166.4(2) y
C2 C3 C4 C5 . . . . -175.0(2) y
Ni C3 C4 C5 . . . . -36.7(3) y
C3 C4 C5 P2 . . . . 39.3(3) y
C8 P2 C5 C4 . . . . -152.6(2) y
C9 P2 C5 C4 . . . . 97.0(2) y
Ni P2 C5 C4 . . . . -26.7(2) y
C1 P1 C6 C61 . . . . 54.8(2) y
C7 P1 C6 C61 . . . . -54.3(2) y
Ni P1 C6 C61 . . . . 172.48(17) y
C1 P1 C6 C62 . . . . -71.2(2) y
C7 P1 C6 C62 . . . . 179.81(18) y
Ni P1 C6 C62 . . . . 46.5(2) y
C1 P1 C7 C71 . . . . 75.5(2) y
C6 P1 C7 C71 . . . . -174.43(18) y
Ni P1 C7 C71 . . . . -42.2(2) y
C1 P1 C7 C72 . . . . -159.64(18) y
C6 P1 C7 C72 . . . . -49.59(19) y
Ni P1 C7 C72 . . . . 82.61(17) y
C5 P2 C8 C81 . . . . -160.79(18) y
C9 P2 C8 C81 . . . . -49.59(19) y
Ni P2 C8 C81 . . . . 82.47(18) y
C5 P2 C8 C82 . . . . 75.9(2) y
C9 P2 C8 C82 . . . . -172.88(18) y
Ni P2 C8 C82 . . . . -40.8(2) y
C5 P2 C9 C92 . . . . 55.5(2) y
C8 P2 C9 C92 . . . . -54.2(2) y
Ni P2 C9 C92 . . . . 172.13(17) y
C5 P2 C9 C91 . . . . -70.9(2) y
C8 P2 C9 C91 . . . . 179.38(18) y
Ni P2 C9 C91 . . . . 45.7(2) y
P2 Ni C10 C15 . . . . 105.08(17) y
P1 Ni C10 C15 . . . . -74.15(18) y
P2 Ni C10 C11 . . . . -75.47(17) y
P1 Ni C10 C11 . . . . 105.31(17) y
C15 C10 C11 C12 . . . . -0.1(3) y
Ni C10 C11 C12 . . . . -179.63(18) y
C10 C11 C12 C13 . . . . -0.3(4) y
C11 C12 C13 C14 . . . . 0.4(4) y
C12 C13 C14 C15 . . . . 0.0(4) y
C13 C14 C15 C10 . . . . -0.4(4) y
C11 C10 C15 C14 . . . . 0.5(3) y
Ni C10 C15 C14 . . . . 179.99(19) y
